data_1547735
loop_
_publ_author_name
'Wang, Chengfeng'
'Lu, Zhan'

_publ_section_title
;
 Intermolecular [2 + 2] Cycloaddition of 1,4-Dihydropyridines with Olefins
 via Energy Transfer.
;
_journal_issue 21
_journal_name_full 'Organic letters'
_journal_page_first 5888
_journal_page_last 5891
_journal_paper_doi 10.1021/acs.orglett.7b02881
_journal_volume 19
_journal_year 2017
_chemical_formula_moiety 'C21 H27 N O4'
_chemical_formula_sum 'C21 H27 N O4'
_chemical_formula_weight 357.44
_chemical_name_systematic
;
 ? 
;
_space_group_crystal_system monoclinic
_space_group_IT_number 14
_space_group_name_Hall '-P 2ybc'
_space_group_name_H-M_alt 'P 1 21/c 1'
_symmetry_space_group_name_Hall '-P 2ybc'
_symmetry_space_group_name_H-M 'P 1 21/c 1'
_atom_sites_solution_hydrogens geom
_atom_sites_solution_primary direct
_atom_sites_solution_secondary difmap
_audit_creation_date 2016-12-01
_audit_creation_method
;
Olex2 1.2
(compiled 2014.03.20 svn.r2914 for OlexSys, GUI svn.r4816)
;
_cell_angle_alpha 90.00
_cell_angle_beta 100.598(11)
_cell_angle_gamma 90.00
_cell_formula_units_Z 4
_cell_length_a 9.9109(12)
_cell_length_b 17.7633(17)
_cell_length_c 10.9397(12)
_cell_measurement_reflns_used 1963
_cell_measurement_temperature 293(2)
_cell_measurement_theta_max 29.4997
_cell_measurement_theta_min 3.0975
_cell_volume 1893.1(4)
_computing_cell_refinement
;
CrysAlisPro, Agilent Technologies,
Version 1.171.35.11 (release 16-05-2011 CrysAlis171 .NET)
(compiled May 16 2011,17:55:39)
;
_computing_data_collection
;
CrysAlisPro, Agilent Technologies,
Version 1.171.35.11 (release 16-05-2011 CrysAlis171 .NET)
(compiled May 16 2011,17:55:39)
;
_computing_data_reduction
;
CrysAlisPro, Agilent Technologies,
Version 1.171.35.11 (release 16-05-2011 CrysAlis171 .NET)
(compiled May 16 2011,17:55:39)
;
_computing_molecular_graphics 'Olex2 (Dolomanov et al., 2009)'
_computing_publication_material 'Olex2 (Dolomanov et al., 2009)'
_computing_structure_refinement 'ShelXL (Sheldrick, 2008)'
_computing_structure_solution 'ShelXS (Sheldrick, 2008)'
_diffrn_ambient_temperature 293.15
_diffrn_detector_area_resol_mean 10.3592
_diffrn_measured_fraction_theta_full 0.998
_diffrn_measured_fraction_theta_max 0.998
_diffrn_measurement_device_type 'Xcalibur, Atlas, Gemini ultra'
_diffrn_measurement_method '\w scans'
_diffrn_orient_matrix_UB_11 -0.0221138000
_diffrn_orient_matrix_UB_12 0.0342027000
_diffrn_orient_matrix_UB_13 0.0232645000
_diffrn_orient_matrix_UB_21 0.0594024000
_diffrn_orient_matrix_UB_22 0.0003635000
_diffrn_orient_matrix_UB_23 0.0473883000
_diffrn_orient_matrix_UB_31 0.0358152000
_diffrn_orient_matrix_UB_32 0.0206064000
_diffrn_orient_matrix_UB_33 -0.0395569000
_diffrn_radiation_monochromator graphite
_diffrn_radiation_type MoK\a
_diffrn_radiation_wavelength 0.71073
_diffrn_reflns_av_R_equivalents 0.0336
_diffrn_reflns_av_unetI/netI 0.0455
_diffrn_reflns_limit_h_max 11
_diffrn_reflns_limit_h_min -11
_diffrn_reflns_limit_k_max 16
_diffrn_reflns_limit_k_min -21
_diffrn_reflns_limit_l_max 10
_diffrn_reflns_limit_l_min -13
_diffrn_reflns_number 7721
_diffrn_reflns_theta_full 25.35
_diffrn_reflns_theta_max 25.35
_diffrn_reflns_theta_min 3.10
_diffrn_source 'Enhance (Mo) X-ray Source'
_exptl_absorpt_coefficient_mu 0.086
_exptl_absorpt_correction_T_max 1.00000
_exptl_absorpt_correction_T_min 0.92063
_exptl_absorpt_correction_type multi-scan
_exptl_absorpt_process_details
;
CrysAlisPro, Agilent Technologies,
Version 1.171.35.11 (release 16-05-2011 CrysAlis171 .NET)
(compiled May 16 2011,17:55:39)
Empirical absorption correction using spherical harmonics,
 implemented in SCALE3 ABSPACK scaling algorithm.
;
_exptl_crystal_colour colourless
_exptl_crystal_colour_primary colourless
_exptl_crystal_density_diffrn 1.254
_exptl_crystal_density_method 'not measured'
_exptl_crystal_description block
_exptl_crystal_F_000 768
_exptl_crystal_size_max 0.38
_exptl_crystal_size_mid 0.32
_exptl_crystal_size_min 0.28
_refine_diff_density_max 0.357
_refine_diff_density_min -0.192
_refine_diff_density_rms 0.041
_refine_ls_extinction_method none
_refine_ls_goodness_of_fit_ref 1.029
_refine_ls_hydrogen_treatment constr
_refine_ls_matrix_type full
_refine_ls_number_parameters 239
_refine_ls_number_reflns 3449
_refine_ls_number_restraints 0
_refine_ls_restrained_S_all 1.029
_refine_ls_R_factor_all 0.0931
_refine_ls_R_factor_gt 0.0592
_refine_ls_shift/su_max 0.000
_refine_ls_shift/su_mean 0.000
_refine_ls_structure_factor_coef Fsqd
_refine_ls_weighting_details 'calc w=1/[\s^2^(Fo^2^)+(0.0672P)^2^+0.6990P] where P=(Fo^2^+2Fc^2^)/3'
_refine_ls_weighting_scheme calc
_refine_ls_wR_factor_gt 0.1393
_refine_ls_wR_factor_ref 0.1644
_reflns_number_gt 2323
_reflns_number_total 3449
_reflns_threshold_expression >2sigma(I)
_cod_data_source_file ol7b02881_si_003.cif
_cod_data_source_block 161201_wcf10117_2
_cod_depositor_comments 'Adding full bibliography for 1547735--1547738.cif.'
_cod_database_code 1547735
_chemical_oxdiff_formula 'c10 h10 n2 o8'
_reflns_odcompleteness_completeness 99.63
_reflns_odcompleteness_iscentric 1
_reflns_odcompleteness_theta 26.32
_olex2_refinement_description
;
1. Fixed Uiso
 At 1.2 times of:
  All C(H) groups, All C(H,H) groups, All N(H) groups
 At 1.5 times of:
  All C(H,H,H) groups
2.a Ternary CH refined with riding coordinates:
 C7(H7)
2.b Secondary CH2 refined with riding coordinates:
 C10(H10A,H10B), C11(H11A,H11B), C16(H16A,H16B), C19(H19A,H19B)
2.c Aromatic/amide H refined with riding coordinates:
 N1(H1), C1(H1A), C2(H2), C3(H3), C4(H4), C5(H5)
2.d Idealised Me refined as rotating group:
 C14(H14A,H14B,H14C), C17(H17A,H17B,H17C), C20(H20A,H20B,H20C), C21(H21A,H21B,
 H21C)
;

loop_
_space_group_symop_id
_space_group_symop_operation_xyz
1 'x, y, z'
2 '-x, y+1/2, -z+1/2'
3 '-x, -y, -z'
4 'x, -y-1/2, z-1/2'

loop_
_atom_site_label
_atom_site_type_symbol
_atom_site_fract_x
_atom_site_fract_y
_atom_site_fract_z
_atom_site_U_iso_or_equiv
_atom_site_adp_type
_atom_site_occupancy
_atom_site_calc_flag
_atom_site_refinement_flags_posn
O1 O 0.5947(2) -0.03332(11) 0.40765(19) 0.0645(6) Uani 1 d .
O2 O 0.81424(19) 0.00255(10) 0.44072(18) 0.0608(5) Uani 1 d .
O3 O 0.9551(2) 0.17744(11) 0.04123(18) 0.0652(6) Uani 1 d .
O4 O 0.8347(2) 0.07162(10) 0.00519(15) 0.0616(5) Uani 1 d .
N1 N 0.82372(19) 0.19121(11) 0.38469(17) 0.0440(5) Uani 1 d .
H1 H 0.8682 0.2175 0.4449 0.053 Uiso 1 calc R
C1 C 0.3923(3) 0.2467(2) 0.4478(3) 0.0739(9) Uani 1 d .
H1A H 0.3721 0.1983 0.4713 0.089 Uiso 1 calc R
C2 C 0.3252(3) 0.3081(2) 0.4889(3) 0.0847(11) Uani 1 d .
H2 H 0.2585 0.3004 0.5374 0.102 Uiso 1 calc R
C3 C 0.3575(3) 0.3798(2) 0.4579(3) 0.0760(9) Uani 1 d .
H3 H 0.3128 0.4208 0.4852 0.091 Uiso 1 calc R
C4 C 0.4540(4) 0.39060(19) 0.3878(3) 0.0788(10) Uani 1 d .
H4 H 0.4778 0.4392 0.3685 0.095 Uiso 1 calc R
C5 C 0.5176(3) 0.33009(17) 0.3446(3) 0.0677(8) Uani 1 d .
H5 H 0.5826 0.3387 0.2948 0.081 Uiso 1 calc R
C6 C 0.4881(3) 0.25698(15) 0.3728(2) 0.0502(6) Uani 1 d .
C7 C 0.5614(2) 0.19367(14) 0.3227(2) 0.0466(6) Uani 1 d .
H7 H 0.5827 0.2102 0.2429 0.056 Uiso 1 calc R
C8 C 0.6957(2) 0.15902(13) 0.4005(2) 0.0412(6) Uani 1 d .
C9 C 0.6538(2) 0.08484(13) 0.3267(2) 0.0428(6) Uani 1 d .
C10 C 0.5050(3) 0.11326(15) 0.3052(2) 0.0519(7) Uani 1 d .
H10A H 0.4537 0.1031 0.2225 0.062 Uiso 1 calc R
H10B H 0.4541 0.0975 0.3685 0.062 Uiso 1 calc R
C11 C 0.7112(3) 0.08033(15) 0.2043(2) 0.0522(7) Uani 1 d .
H11A H 0.7435 0.0294 0.1959 0.063 Uiso 1 calc R
H11B H 0.6359 0.0891 0.1355 0.063 Uiso 1 calc R
C12 C 0.8260(2) 0.13376(13) 0.1909(2) 0.0423(6) Uani 1 d .
C13 C 0.8794(2) 0.18321(13) 0.2822(2) 0.0403(6) Uani 1 d .
C14 C 0.6929(3) 0.15416(15) 0.5382(2) 0.0501(6) Uani 1 d .
H14A H 0.7691 0.1244 0.5787 0.075 Uiso 1 calc GR
H14B H 0.6086 0.1311 0.5500 0.075 Uiso 1 calc GR
H14C H 0.6992 0.2039 0.5733 0.075 Uiso 1 calc GR
C15 C 0.6811(3) 0.01189(14) 0.3958(2) 0.0465(6) Uani 1 d .
C16 C 0.8558(3) -0.07056(16) 0.4938(3) 0.0627(7) Uani 1 d .
H16A H 0.7891 -0.0883 0.5418 0.075 Uiso 1 calc R
H16B H 0.9439 -0.0662 0.5492 0.075 Uiso 1 calc R
C17 C 0.8666(4) -0.1253(2) 0.3933(3) 0.0858(11) Uani 1 d .
H17A H 0.9291 -0.1064 0.3433 0.129 Uiso 1 calc GR
H17B H 0.7778 -0.1324 0.3422 0.129 Uiso 1 calc GR
H17C H 0.8997 -0.1726 0.4295 0.129 Uiso 1 calc GR
C18 C 0.8797(3) 0.13154(14) 0.0771(2) 0.0484(6) Uani 1 d .
C19 C 0.8822(4) 0.0688(2) -0.1123(3) 0.0793(10) Uani 1 d .
H19A H 0.9816 0.0657 -0.0976 0.095 Uiso 1 calc R
H19B H 0.8544 0.1140 -0.1599 0.095 Uiso 1 calc R
C20 C 0.8234(5) 0.0032(2) -0.1809(3) 0.1004(13) Uani 1 d .
H20A H 0.8588 -0.0010 -0.2565 0.151 Uiso 1 calc GR
H20B H 0.7253 0.0083 -0.2002 0.151 Uiso 1 calc GR
H20C H 0.8470 -0.0411 -0.1313 0.151 Uiso 1 calc GR
C21 C 1.0034(3) 0.23121(15) 0.2827(3) 0.0573(7) Uani 1 d .
H21A H 0.9791 0.2738 0.2291 0.086 Uiso 1 calc GR
H21B H 1.0729 0.2023 0.2535 0.086 Uiso 1 calc GR
H21C H 1.0378 0.2484 0.3658 0.086 Uiso 1 calc GR

loop_
_atom_site_aniso_label
_atom_site_aniso_U_11
_atom_site_aniso_U_22
_atom_site_aniso_U_33
_atom_site_aniso_U_23
_atom_site_aniso_U_13
_atom_site_aniso_U_12
O1 0.0620(12) 0.0511(11) 0.0854(14) 0.0038(10) 0.0270(10) -0.0109(10)
O2 0.0527(12) 0.0460(11) 0.0830(13) 0.0064(10) 0.0103(10) -0.0018(9)
O3 0.0863(14) 0.0589(12) 0.0587(11) 0.0056(10) 0.0353(10) -0.0095(10)
O4 0.0924(14) 0.0532(11) 0.0453(10) -0.0068(9) 0.0289(10) -0.0082(10)
N1 0.0472(12) 0.0433(12) 0.0437(11) -0.0084(9) 0.0139(9) -0.0083(9)
C1 0.0614(19) 0.071(2) 0.096(2) -0.0199(18) 0.0304(17) -0.0113(16)
C2 0.056(2) 0.106(3) 0.097(2) -0.036(2) 0.0278(18) -0.0045(19)
C3 0.073(2) 0.076(2) 0.074(2) -0.0177(18) 0.0012(17) 0.0263(19)
C4 0.104(3) 0.062(2) 0.071(2) 0.0062(16) 0.0180(19) 0.0296(19)
C5 0.082(2) 0.0588(19) 0.0648(18) 0.0102(15) 0.0206(16) 0.0185(16)
C6 0.0460(15) 0.0539(16) 0.0492(14) -0.0040(12) 0.0049(11) 0.0046(12)
C7 0.0486(15) 0.0480(15) 0.0435(13) -0.0007(11) 0.0096(11) -0.0014(11)
C8 0.0438(14) 0.0400(13) 0.0420(12) -0.0040(11) 0.0139(11) -0.0053(10)
C9 0.0476(14) 0.0404(13) 0.0427(13) -0.0033(11) 0.0139(11) -0.0076(11)
C10 0.0485(15) 0.0536(16) 0.0533(15) -0.0047(13) 0.0085(12) -0.0085(12)
C11 0.0656(17) 0.0484(15) 0.0459(13) -0.0075(12) 0.0192(12) -0.0118(13)
C12 0.0508(15) 0.0358(13) 0.0429(13) 0.0020(11) 0.0154(11) 0.0031(11)
C13 0.0464(14) 0.0334(12) 0.0435(13) 0.0059(10) 0.0146(11) 0.0025(10)
C14 0.0560(16) 0.0522(15) 0.0452(14) -0.0053(12) 0.0172(12) -0.0047(12)
C15 0.0529(16) 0.0413(14) 0.0493(14) -0.0090(12) 0.0203(12) -0.0062(12)
C16 0.0640(18) 0.0545(17) 0.0672(18) 0.0057(14) 0.0057(14) 0.0036(14)
C17 0.110(3) 0.071(2) 0.080(2) -0.0009(18) 0.0272(19) 0.034(2)
C18 0.0641(17) 0.0393(14) 0.0457(14) 0.0036(12) 0.0201(13) 0.0059(12)
C19 0.117(3) 0.078(2) 0.0511(16) -0.0092(16) 0.0378(17) -0.013(2)
C20 0.154(4) 0.092(3) 0.064(2) -0.0242(19) 0.041(2) -0.020(3)
C21 0.0614(18) 0.0519(16) 0.0639(17) -0.0044(13) 0.0250(14) -0.0127(13)

loop_
_atom_type_symbol
_atom_type_description
_atom_type_scat_dispersion_real
_atom_type_scat_dispersion_imag
_atom_type_scat_source
C C 0.0033 0.0016 'International Tables Vol C Tables 4.2.6.8 and 6.1.1.4'
H H 0.0000 0.0000 'International Tables Vol C Tables 4.2.6.8 and 6.1.1.4'
N N 0.0061 0.0033 'International Tables Vol C Tables 4.2.6.8 and 6.1.1.4'
O O 0.0106 0.0060 'International Tables Vol C Tables 4.2.6.8 and 6.1.1.4'

loop_
_geom_angle_atom_site_label_1
_geom_angle_atom_site_label_2
_geom_angle_atom_site_label_3
_geom_angle
C15 O2 C16 116.7(2)
C18 O4 C19 114.7(2)
C8 N1 H1 117.7
C13 N1 H1 117.7
C13 N1 C8 124.56(19)
C2 C1 H1A 119.6
C6 C1 H1A 119.6
C6 C1 C2 120.7(3)
C1 C2 H2 120.0
C3 C2 C1 120.0(3)
C3 C2 H2 120.0
C2 C3 H3 120.1
C4 C3 C2 119.8(3)
C4 C3 H3 120.1
C3 C4 H4 119.9
C3 C4 C5 120.2(3)
C5 C4 H4 119.9
C4 C5 H5 119.0
C4 C5 C6 122.1(3)
C6 C5 H5 119.0
C1 C6 C5 117.2(3)
C1 C6 C7 123.6(3)
C5 C6 C7 119.2(2)
C6 C7 H7 107.5
C6 C7 C8 121.1(2)
C6 C7 C10 123.7(2)
C8 C7 H7 107.5
C10 C7 H7 107.5
C10 C7 C8 87.48(18)
N1 C8 C7 117.4(2)
N1 C8 C9 115.60(18)
N1 C8 C14 108.79(19)
C9 C8 C7 86.10(17)
C14 C8 C7 113.18(19)
C14 C8 C9 114.49(19)
C10 C9 C8 87.62(18)
C10 C9 C11 112.3(2)
C11 C9 C8 112.68(18)
C15 C9 C8 117.5(2)
C15 C9 C10 116.1(2)
C15 C9 C11 109.26(19)
C7 C10 C9 88.22(18)
C7 C10 H10A 113.9
C7 C10 H10B 113.9
C9 C10 H10A 113.9
C9 C10 H10B 113.9
H10A C10 H10B 111.2
C9 C11 H11A 108.0
C9 C11 H11B 108.0
H11A C11 H11B 107.3
C12 C11 C9 117.0(2)
C12 C11 H11A 108.0
C12 C11 H11B 108.0
C13 C12 C11 122.2(2)
C13 C12 C18 119.7(2)
C18 C12 C11 118.1(2)
N1 C13 C12 121.1(2)
N1 C13 C21 113.5(2)
C12 C13 C21 125.4(2)
C8 C14 H14A 109.5
C8 C14 H14B 109.5
C8 C14 H14C 109.5
H14A C14 H14B 109.5
H14A C14 H14C 109.5
H14B C14 H14C 109.5
O1 C15 O2 123.8(2)
O1 C15 C9 124.5(3)
O2 C15 C9 111.6(2)
O2 C16 H16A 109.6
O2 C16 H16B 109.6
O2 C16 C17 110.1(2)
H16A C16 H16B 108.2
C17 C16 H16A 109.6
C17 C16 H16B 109.6
C16 C17 H17A 109.5
C16 C17 H17B 109.5
C16 C17 H17C 109.5
H17A C17 H17B 109.5
H17A C17 H17C 109.5
H17B C17 H17C 109.5
O3 C18 O4 119.8(2)
O3 C18 C12 127.3(2)
O4 C18 C12 113.0(2)
O4 C19 H19A 109.9
O4 C19 H19B 109.9
O4 C19 C20 108.8(3)
H19A C19 H19B 108.3
C20 C19 H19A 109.9
C20 C19 H19B 109.9
C19 C20 H20A 109.5
C19 C20 H20B 109.5
C19 C20 H20C 109.5
H20A C20 H20B 109.5
H20A C20 H20C 109.5
H20B C20 H20C 109.5
C13 C21 H21A 109.5
C13 C21 H21B 109.5
C13 C21 H21C 109.5
H21A C21 H21B 109.5
H21A C21 H21C 109.5
H21B C21 H21C 109.5

loop_
_geom_bond_atom_site_label_1
_geom_bond_atom_site_label_2
_geom_bond_distance
O1 C15 1.198(3)
O2 C15 1.331(3)
O2 C16 1.451(3)
O3 C18 1.219(3)
O4 C18 1.350(3)
O4 C19 1.448(3)
N1 H1 0.8600
N1 C8 1.431(3)
N1 C13 1.345(3)
C1 H1A 0.9300
C1 C2 1.395(5)
C1 C6 1.376(4)
C2 H2 0.9300
C2 C3 1.371(5)
C3 H3 0.9300
C3 C4 1.346(5)
C4 H4 0.9300
C4 C5 1.373(4)
C5 H5 0.9300
C5 C6 1.379(4)
C6 C7 1.497(3)
C7 H7 0.9800
C7 C8 1.568(3)
C7 C10 1.533(4)
C8 C9 1.561(3)
C8 C14 1.514(3)
C9 C10 1.536(3)
C9 C11 1.551(3)
C9 C15 1.500(3)
C10 H10A 0.9700
C10 H10B 0.9700
C11 H11A 0.9700
C11 H11B 0.9700
C11 C12 1.509(3)
C12 C13 1.362(3)
C12 C18 1.441(3)
C13 C21 1.495(3)
C14 H14A 0.9600
C14 H14B 0.9600
C14 H14C 0.9600
C16 H16A 0.9700
C16 H16B 0.9700
C16 C17 1.486(4)
C17 H17A 0.9600
C17 H17B 0.9600
C17 H17C 0.9600
C19 H19A 0.9700
C19 H19B 0.9700
C19 C20 1.448(5)
C20 H20A 0.9600
C20 H20B 0.9600
C20 H20C 0.9600
C21 H21A 0.9600
C21 H21B 0.9600
C21 H21C 0.9600

loop_
_geom_torsion_atom_site_label_1
_geom_torsion_atom_site_label_2
_geom_torsion_atom_site_label_3
_geom_torsion_atom_site_label_4
_geom_torsion
N1 C8 C9 C10 -142.6(2)
N1 C8 C9 C11 -29.4(3)
N1 C8 C9 C15 99.0(2)
C1 C2 C3 C4 0.0(5)
C1 C6 C7 C8 -85.8(3)
C1 C6 C7 C10 24.1(4)
C2 C1 C6 C5 2.3(5)
C2 C1 C6 C7 -178.4(3)
C2 C3 C4 C5 1.7(5)
C3 C4 C5 C6 -1.4(5)
C4 C5 C6 C1 -0.6(5)
C4 C5 C6 C7 -179.9(3)
C5 C6 C7 C8 93.5(3)
C5 C6 C7 C10 -156.6(3)
C6 C1 C2 C3 -2.0(5)
C6 C7 C8 N1 -90.5(3)
C6 C7 C8 C9 152.5(2)
C6 C7 C8 C14 37.5(3)
C6 C7 C10 C9 -150.8(2)
C7 C8 C9 C10 -24.01(17)
C7 C8 C9 C11 89.2(2)
C7 C8 C9 C15 -142.4(2)
C8 N1 C13 C12 -9.8(4)
C8 N1 C13 C21 171.9(2)
C8 C7 C10 C9 -24.43(16)
C8 C9 C10 C7 24.54(17)
C8 C9 C11 C12 16.3(3)
C8 C9 C15 O1 120.9(3)
C8 C9 C15 O2 -60.4(3)
C9 C11 C12 C13 1.0(4)
C9 C11 C12 C18 -179.0(2)
C10 C7 C8 N1 141.0(2)
C10 C7 C8 C9 24.05(16)
C10 C7 C8 C14 -91.0(2)
C10 C9 C11 C12 113.3(3)
C10 C9 C15 O1 19.1(3)
C10 C9 C15 O2 -162.1(2)
C11 C9 C10 C7 -89.0(2)
C11 C9 C15 O1 -109.1(3)
C11 C9 C15 O2 69.6(2)
C11 C12 C13 N1 -5.9(4)
C11 C12 C13 C21 172.2(2)
C11 C12 C18 O3 167.2(3)
C11 C12 C18 O4 -11.0(3)
C13 N1 C8 C7 -71.2(3)
C13 N1 C8 C9 28.2(3)
C13 N1 C8 C14 158.6(2)
C13 C12 C18 O3 -12.8(4)
C13 C12 C18 O4 169.0(2)
C14 C8 C9 C10 89.7(2)
C14 C8 C9 C11 -157.1(2)
C14 C8 C9 C15 -28.7(3)
C15 O2 C16 C17 80.1(3)
C15 C9 C10 C7 144.2(2)
C15 C9 C11 C12 -116.3(2)
C16 O2 C15 O1 7.4(3)
C16 O2 C15 C9 -171.4(2)
C18 O4 C19 C20 -178.4(3)
C18 C12 C13 N1 174.2(2)
C18 C12 C13 C21 -7.7(4)
C19 O4 C18 O3 -0.6(4)
C19 O4 C18 C12 177.8(2)
